data_4108067
loop_
_publ_author_name
'Thomas Schaub'
'Peter Fischer'
'Andreas Steffen'
'Thomas Braun'
'Udo Radius'
'Andreas Mix'

_publ_contact_author_address
;
Institut fuer Anorganische Chemie
University of Karlsruhe
Engesserstr. 15
76131 Karlsruhe
GERMANY
;
_publ_contact_author_email radius@aoc1.uni-karlsruhe.de
_publ_contact_author_fax 'Int + 721 608 8440'
_publ_contact_author_name 'Dr. Udo Radius'
_publ_contact_author_phone 'Int + 721 608 8097'
_publ_section_title
;
 C-F Activation of Fluorinated Arenes using NHC-Stabilized Nickel(0)
 Complexes: Selectivity and Mechanistic Investigations
;
_journal_name_full 'Journal of the American Chemical Society'
_journal_page_first 9304
_journal_page_last 9317
_journal_paper_doi 10.1021/ja074640e
_journal_volume 130
_journal_year 2008
_chemical_formula_moiety 'C24 H34 F6 N4 Ni O'
_chemical_formula_sum 'C24 H34 F6 N4 Ni O'
_chemical_formula_weight 567.26
_chemical_name_systematic
; 
(iPr2Im)2(F)(C6F5)Ni(II)
;
_space_group_IT_number 78
_symmetry_cell_setting tetragonal
_symmetry_space_group_name_Hall 'P 4cw'
_symmetry_space_group_name_H-M 'P 43'
_atom_sites_solution_hydrogens geom
_atom_sites_solution_primary direct
_atom_sites_solution_secondary difmap
_audit_creation_method SHELXL-97
_cell_angle_alpha 90.00
_cell_angle_beta 90.00
_cell_angle_gamma 90.00
_cell_formula_units_Z 4
_cell_length_a 10.801(2)
_cell_length_b 10.8010(14)
_cell_length_c 24.033(2)
_cell_measurement_reflns_used 176
_cell_measurement_temperature 95(2)
_cell_measurement_theta_max 21.512
_cell_measurement_theta_min 4.546
_cell_volume 2803.7(7)
_computing_cell_refinement 'Dirax/lsq (Duisenberg & Schreurs, 1989-2000)'
_computing_data_collection KappaCCD
_computing_data_reduction 'EVALCCD (Duisenberg,1998,Thesis.Utrecht University.'
_computing_molecular_graphics 'SHELXTL-PLUS (1990)'
_computing_publication_material 'SHELXL-97 (Sheldrick, 1997)'
_computing_structure_refinement 'SHELXL-97 (Sheldrick, 1997)'
_computing_structure_solution 'SHELXS-97 (Sheldrick, 1990)'
_diffrn_ambient_temperature 95(2)
_diffrn_measured_fraction_theta_full 0.999
_diffrn_measured_fraction_theta_max 0.999
_diffrn_measurement_device_type KappCCD
_diffrn_measurement_method CCD
_diffrn_radiation_monochromator graphite
_diffrn_radiation_source 'fine-focus sealed tube'
_diffrn_radiation_type MoK\a
_diffrn_radiation_wavelength 0.71073
_diffrn_reflns_av_R_equivalents 0.0524
_diffrn_reflns_av_sigmaI/netI 0.0351
_diffrn_reflns_limit_h_max 15
_diffrn_reflns_limit_h_min -15
_diffrn_reflns_limit_k_max 15
_diffrn_reflns_limit_k_min -15
_diffrn_reflns_limit_l_max 33
_diffrn_reflns_limit_l_min -33
_diffrn_reflns_number 92172
_diffrn_reflns_theta_full 30.03
_diffrn_reflns_theta_max 30.03
_diffrn_reflns_theta_min 2.07
_exptl_absorpt_coefficient_mu 0.754
_exptl_absorpt_correction_T_max 1
_exptl_absorpt_correction_T_min 0.836712
_exptl_absorpt_correction_type multi-scan
_exptl_absorpt_process_details 'sadabs bruker nonius ccd v2.10'
_exptl_crystal_colour yellow
_exptl_crystal_density_diffrn 1.344
_exptl_crystal_description Cube
_exptl_crystal_F_000 1184
_exptl_crystal_size_max 0.48
_exptl_crystal_size_mid 0.40
_exptl_crystal_size_min 0.12
_refine_diff_density_max 0.557
_refine_diff_density_min -0.322
_refine_diff_density_rms 0.051
_refine_ls_abs_structure_details 'Flack H D (1983), Acta Cryst. A39, 876-881'
_refine_ls_abs_structure_Flack -0.004(8)
_refine_ls_extinction_method none
_refine_ls_goodness_of_fit_ref 1.059
_refine_ls_hydrogen_treatment constr
_refine_ls_matrix_type full
_refine_ls_number_parameters 341
_refine_ls_number_reflns 8176
_refine_ls_number_restraints 1
_refine_ls_restrained_S_all 1.059
_refine_ls_R_factor_all 0.0514
_refine_ls_R_factor_gt 0.0357
_refine_ls_shift/su_max 0.001
_refine_ls_shift/su_mean 0.000
_refine_ls_structure_factor_coef Fsqd
_refine_ls_weighting_details 'calc w=1/[\s^2^(Fo^2^)+(0.0265P)^2^+1.1371P] where P=(Fo^2^+2Fc^2^)/3'
_refine_ls_weighting_scheme calc
_refine_ls_wR_factor_gt 0.0650
_refine_ls_wR_factor_ref 0.0701
_reflns_number_gt 6908
_reflns_number_total 8176
_reflns_threshold_expression >2sigma(I)
_cod_data_source_file ja074640e-file003_2.cif
_cod_data_source_block compound2
_cod_database_code 4108067

loop_
_symmetry_equiv_pos_as_xyz
'x, y, z'
'-x, -y, z+1/2'
'-y, x, z+3/4'
'y, -x, z+1/4'

loop_
_atom_site_label
_atom_site_type_symbol
_atom_site_fract_x
_atom_site_fract_y
_atom_site_fract_z
_atom_site_U_iso_or_equiv
_atom_site_adp_type
_atom_site_occupancy
_atom_site_symmetry_multiplicity
_atom_site_calc_flag
_atom_site_refinement_flags
Ni1 Ni 0.47913(2) 0.14859(2) 0.653267(10) 0.01616(5) Uani 1 1 d .
F1 F 0.61305(10) 0.26065(10) 0.64771(5) 0.0236(2) Uani 1 1 d .
F2 F 0.42801(11) -0.10859(11) 0.71600(5) 0.0261(3) Uani 1 1 d .
F3 F 0.22731(12) -0.25483(11) 0.71235(6) 0.0327(3) Uani 1 1 d .
F4 F 0.03113(11) -0.19834(12) 0.64570(7) 0.0391(3) Uani 1 1 d .
F5 F 0.03720(12) 0.01290(14) 0.58267(6) 0.0407(3) Uani 1 1 d .
F6 F 0.23326(12) 0.16780(12) 0.58818(5) 0.0318(3) Uani 1 1 d .
N1 N 0.57802(16) -0.04903(16) 0.57694(7) 0.0228(4) Uani 1 1 d .
N2 N 0.67773(15) -0.03090(16) 0.65423(9) 0.0232(3) Uani 1 1 d .
N3 N 0.36109(16) 0.39061(16) 0.68154(7) 0.0200(3) Uani 1 1 d .
N4 N 0.36616(15) 0.26535(15) 0.75110(6) 0.0178(3) Uani 1 1 d .
C1 C 0.34033(17) 0.03944(17) 0.65305(10) 0.0192(3) Uani 1 1 d .
C2 C 0.33232(19) -0.07096(19) 0.68257(8) 0.0207(4) Uani 1 1 d .
C3 C 0.2304(2) -0.14989(19) 0.68144(9) 0.0245(4) Uani 1 1 d .
C4 C 0.13004(19) -0.12164(19) 0.64772(10) 0.0277(4) Uani 1 1 d .
C5 C 0.1336(2) -0.0134(2) 0.61633(10) 0.0283(5) Uani 1 1 d .
C6 C 0.2362(2) 0.06369(19) 0.62026(8) 0.0228(4) Uani 1 1 d .
C7 C 0.58243(18) 0.01855(19) 0.62434(8) 0.0206(4) Uani 1 1 d .
C8 C 0.4935(2) -0.0235(2) 0.52975(9) 0.0288(5) Uani 1 1 d .
H8 H 0.4494 0.0560 0.5377 0.035 Uiso 1 1 calc R
C9 C 0.5694(3) -0.0060(2) 0.47636(10) 0.0404(6) Uani 1 1 d .
H9A H 0.6324 0.0579 0.4824 0.061 Uiso 1 1 calc R
H9B H 0.5144 0.0196 0.4460 0.061 Uiso 1 1 calc R
H9C H 0.6098 -0.0842 0.4665 0.061 Uiso 1 1 calc R
C10 C 0.3964(2) -0.1249(2) 0.52347(11) 0.0386(6) Uani 1 1 d .
H10A H 0.4371 -0.2028 0.5133 0.058 Uiso 1 1 calc R
H10B H 0.3374 -0.1016 0.4943 0.058 Uiso 1 1 calc R
H10C H 0.3523 -0.1356 0.5588 0.058 Uiso 1 1 calc R
C11 C 0.7197(2) 0.0157(2) 0.70894(9) 0.0287(5) Uani 1 1 d .
H11 H 0.6591 0.0799 0.7214 0.034 Uiso 1 1 calc R
C12 C 0.7206(3) -0.0864(3) 0.75223(13) 0.0562(8) Uani 1 1 d .
H12A H 0.6428 -0.1328 0.7502 0.084 Uiso 1 1 calc R
H12B H 0.7294 -0.0500 0.7894 0.084 Uiso 1 1 calc R
H12C H 0.7902 -0.1424 0.7451 0.084 Uiso 1 1 calc R
C13 C 0.8447(3) 0.0774(3) 0.70424(11) 0.0442(7) Uani 1 1 d .
H13A H 0.9061 0.0167 0.6916 0.066 Uiso 1 1 calc R
H13B H 0.8693 0.1099 0.7407 0.066 Uiso 1 1 calc R
H13C H 0.8399 0.1455 0.6774 0.066 Uiso 1 1 calc R
C14 C 0.6675(2) -0.1427(2) 0.57759(10) 0.0312(5) Uani 1 1 d .
H14 H 0.6814 -0.2032 0.5496 0.037 Uiso 1 1 calc R
C15 C 0.7299(2) -0.1304(2) 0.62561(10) 0.0304(5) Uani 1 1 d .
H15 H 0.7971 -0.1802 0.6378 0.037 Uiso 1 1 calc R
C16 C 0.39005(17) 0.27214(17) 0.69549(8) 0.0172(4) Uani 1 1 d .
C17 C 0.3736(2) 0.4430(2) 0.62479(9) 0.0283(5) Uani 1 1 d .
H17 H 0.4097 0.3775 0.6003 0.034 Uiso 1 1 calc R
C18 C 0.2466(3) 0.4784(3) 0.60118(11) 0.0434(6) Uani 1 1 d .
H18A H 0.1916 0.4063 0.6023 0.065 Uiso 1 1 calc R
H18B H 0.2560 0.5062 0.5626 0.065 Uiso 1 1 calc R
H18C H 0.2109 0.5455 0.6235 0.065 Uiso 1 1 calc R
C19 C 0.4637(3) 0.5529(2) 0.62544(11) 0.0412(6) Uani 1 1 d .
H19A H 0.4281 0.6205 0.6474 0.062 Uiso 1 1 calc R
H19B H 0.4781 0.5813 0.5873 0.062 Uiso 1 1 calc R
H19C H 0.5424 0.5270 0.6421 0.062 Uiso 1 1 calc R
C20 C 0.3866(2) 0.15406(18) 0.78596(8) 0.0235(4) Uani 1 1 d .
H20 H 0.4243 0.0887 0.7618 0.028 Uiso 1 1 calc R
C21 C 0.2636(3) 0.1047(2) 0.80753(12) 0.0422(6) Uani 1 1 d .
H21A H 0.2256 0.1662 0.8322 0.063 Uiso 1 1 calc R
H21B H 0.2777 0.0278 0.8282 0.063 Uiso 1 1 calc R
H21C H 0.2082 0.0883 0.7761 0.063 Uiso 1 1 calc R
C22 C 0.4784(3) 0.1826(2) 0.83277(9) 0.0369(6) Uani 1 1 d .
H22A H 0.5536 0.2193 0.8170 0.055 Uiso 1 1 calc R
H22B H 0.4997 0.1059 0.8523 0.055 Uiso 1 1 calc R
H22C H 0.4407 0.2410 0.8590 0.055 Uiso 1 1 calc R
C23 C 0.32033(19) 0.45666(19) 0.72787(8) 0.0233(4) Uani 1 1 d .
H23 H 0.2952 0.5409 0.7285 0.028 Uiso 1 1 calc R
C24 C 0.32325(18) 0.37825(17) 0.77169(8) 0.0209(4) Uani 1 1 d .
H24 H 0.3006 0.3964 0.8090 0.025 Uiso 1 1 calc R
O1 O 0.64937(18) 0.3964(2) 0.73602(8) 0.0435(5) Uani 1 1 d .
H1A H 0.581(4) 0.421(4) 0.7477(17) 0.086(14) Uiso 1 1 d .
H1B H 0.637(3) 0.347(3) 0.7063(18) 0.080(12) Uiso 1 1 d .

loop_
_atom_site_aniso_label
_atom_site_aniso_U_11
_atom_site_aniso_U_22
_atom_site_aniso_U_33
_atom_site_aniso_U_23
_atom_site_aniso_U_13
_atom_site_aniso_U_12
Ni1 0.01861(12) 0.01607(11) 0.01381(9) 0.00097(10) 0.00211(10) 0.00310(10)
F1 0.0237(6) 0.0235(6) 0.0237(6) 0.0027(5) 0.0045(5) -0.0001(4)
F2 0.0262(6) 0.0223(6) 0.0297(6) 0.0048(5) -0.0064(5) 0.0039(5)
F3 0.0374(7) 0.0195(6) 0.0413(8) 0.0032(5) 0.0047(6) -0.0014(5)
F4 0.0255(6) 0.0336(7) 0.0581(10) -0.0097(7) -0.0004(7) -0.0080(5)
F5 0.0281(7) 0.0434(8) 0.0506(9) -0.0029(7) -0.0178(6) 0.0050(6)
F6 0.0361(7) 0.0288(7) 0.0305(7) 0.0083(5) -0.0088(6) 0.0042(6)
N1 0.0212(8) 0.0214(8) 0.0258(9) -0.0040(7) 0.0018(7) 0.0031(7)
N2 0.0211(8) 0.0252(8) 0.0233(8) 0.0000(8) 0.0032(8) 0.0059(6)
N3 0.0220(8) 0.0208(8) 0.0171(8) 0.0013(6) 0.0026(6) 0.0058(7)
N4 0.0198(8) 0.0166(8) 0.0169(8) 0.0004(6) 0.0040(6) 0.0016(6)
C1 0.0194(9) 0.0194(9) 0.0187(8) -0.0035(9) 0.0038(9) 0.0024(7)
C2 0.0208(10) 0.0211(10) 0.0200(10) -0.0020(8) -0.0005(8) 0.0058(8)
C3 0.0275(11) 0.0165(9) 0.0295(11) -0.0012(8) 0.0048(9) 0.0022(8)
C4 0.0219(9) 0.0241(10) 0.0372(12) -0.0078(10) 0.0004(9) -0.0015(8)
C5 0.0238(11) 0.0294(11) 0.0318(12) -0.0074(9) -0.0046(9) 0.0058(9)
C6 0.0259(10) 0.0212(10) 0.0213(10) 0.0006(8) 0.0005(8) 0.0062(8)
C7 0.0200(10) 0.0209(10) 0.0207(10) 0.0030(8) 0.0037(8) 0.0022(8)
C8 0.0337(12) 0.0280(11) 0.0247(10) -0.0070(9) -0.0035(9) 0.0062(9)
C9 0.0593(17) 0.0347(13) 0.0272(12) -0.0070(10) 0.0043(11) 0.0062(12)
C10 0.0375(13) 0.0372(13) 0.0410(14) -0.0174(11) -0.0089(11) 0.0037(11)
C11 0.0298(11) 0.0367(12) 0.0197(10) 0.0008(9) 0.0001(9) 0.0125(9)
C12 0.0446(16) 0.079(2) 0.0453(15) 0.0344(15) -0.0168(13) -0.0128(15)
C13 0.0531(17) 0.0511(16) 0.0282(13) -0.0077(11) -0.0006(11) -0.0160(13)
C14 0.0272(12) 0.0248(11) 0.0417(13) -0.0102(10) 0.0058(10) 0.0062(9)
C15 0.0231(11) 0.0273(11) 0.0410(13) -0.0039(10) 0.0011(10) 0.0094(9)
C16 0.0160(9) 0.0177(9) 0.0180(9) 0.0021(7) 0.0001(7) 0.0011(7)
C17 0.0390(13) 0.0267(11) 0.0192(10) 0.0071(8) 0.0065(9) 0.0158(9)
C18 0.0602(18) 0.0431(15) 0.0269(12) 0.0056(10) -0.0095(12) 0.0222(13)
C19 0.0509(16) 0.0320(13) 0.0407(13) 0.0152(11) 0.0190(12) 0.0089(11)
C20 0.0352(11) 0.0176(9) 0.0177(9) 0.0035(7) 0.0056(8) 0.0030(8)
C21 0.0534(16) 0.0287(12) 0.0445(14) 0.0096(11) 0.0220(13) -0.0058(11)
C22 0.0577(16) 0.0336(12) 0.0194(10) 0.0036(9) -0.0052(11) 0.0119(11)
C23 0.0277(10) 0.0194(9) 0.0230(10) -0.0014(8) 0.0023(8) 0.0072(8)
C24 0.0230(10) 0.0189(9) 0.0208(9) -0.0036(7) 0.0031(8) 0.0056(8)
O1 0.0295(10) 0.0656(13) 0.0355(10) -0.0154(9) -0.0079(8) -0.0083(9)

loop_
_atom_type_symbol
_atom_type_description
_atom_type_scat_dispersion_real
_atom_type_scat_dispersion_imag
_atom_type_scat_source
C C 0.0033 0.0016 'International Tables Vol C Tables 4.2.6.8 and 6.1.1.4'
H H 0.0000 0.0000 'International Tables Vol C Tables 4.2.6.8 and 6.1.1.4'
F F 0.0171 0.0103 'International Tables Vol C Tables 4.2.6.8 and 6.1.1.4'
N N 0.0061 0.0033 'International Tables Vol C Tables 4.2.6.8 and 6.1.1.4'
Ni Ni 0.3393 1.1124 'International Tables Vol C Tables 4.2.6.8 and 6.1.1.4'
O O 0.0106 0.0060 'International Tables Vol C Tables 4.2.6.8 and 6.1.1.4'

loop_
_geom_angle_atom_site_label_1
_geom_angle_atom_site_label_2
_geom_angle_atom_site_label_3
_geom_angle
F1 Ni1 C1 175.45(8)
F1 Ni1 C7 89.89(7)
C1 Ni1 C7 90.21(8)
F1 Ni1 C16 88.62(7)
C1 Ni1 C16 92.11(8)
C7 Ni1 C16 169.25(8)
C7 N1 C14 110.87(18)
C7 N1 C8 124.43(17)
C14 N1 C8 124.65(18)
C7 N2 C15 110.29(19)
C7 N2 C11 124.49(17)
C15 N2 C11 125.22(18)
C16 N3 C23 110.95(16)
C16 N3 C17 124.42(16)
C23 N3 C17 124.62(16)
C16 N4 C24 111.32(16)
C16 N4 C20 124.73(16)
C24 N4 C20 123.92(15)
C2 C1 C6 113.47(17)
C2 C1 Ni1 125.29(15)
C6 C1 Ni1 121.20(16)
F2 C2 C1 120.43(18)
F2 C2 C3 115.21(18)
C1 C2 C3 124.36(19)
F3 C3 C4 118.98(19)
F3 C3 C2 121.38(19)
C4 C3 C2 119.63(19)
F4 C4 C3 120.2(2)
F4 C4 C5 121.1(2)
C3 C4 C5 118.66(19)
F5 C5 C6 122.0(2)
F5 C5 C4 118.7(2)
C6 C5 C4 119.24(19)
F6 C6 C5 115.90(18)
F6 C6 C1 119.48(18)
C5 C6 C1 124.60(19)
N1 C7 N2 104.98(17)
N1 C7 Ni1 132.64(15)
N2 C7 Ni1 122.22(15)
N1 C8 C10 111.46(19)
N1 C8 C9 109.55(19)
C10 C8 C9 111.93(19)
N1 C8 H8 107.9
C10 C8 H8 107.9
C9 C8 H8 107.9
C8 C9 H9A 109.5
C8 C9 H9B 109.5
H9A C9 H9B 109.5
C8 C9 H9C 109.5
H9A C9 H9C 109.5
H9B C9 H9C 109.5
C8 C10 H10A 109.5
C8 C10 H10B 109.5
H10A C10 H10B 109.5
C8 C10 H10C 109.5
H10A C10 H10C 109.5
H10B C10 H10C 109.5
N2 C11 C13 110.95(18)
N2 C11 C12 111.4(2)
C13 C11 C12 111.5(2)
N2 C11 H11 107.6
C13 C11 H11 107.6
C12 C11 H11 107.6
C11 C12 H12A 109.5
C11 C12 H12B 109.5
H12A C12 H12B 109.5
C11 C12 H12C 109.5
H12A C12 H12C 109.5
H12B C12 H12C 109.5
C11 C13 H13A 109.5
C11 C13 H13B 109.5
H13A C13 H13B 109.5
C11 C13 H13C 109.5
H13A C13 H13C 109.5
H13B C13 H13C 109.5
C15 C14 N1 106.52(19)
C15 C14 H14 126.7
N1 C14 H14 126.7
C14 C15 N2 107.31(19)
C14 C15 H15 126.3
N2 C15 H15 126.3
N3 C16 N4 104.41(16)
N3 C16 Ni1 129.42(14)
N4 C16 Ni1 124.88(14)
N3 C17 C18 110.71(19)
N3 C17 C19 110.11(19)
C18 C17 C19 112.2(2)
N3 C17 H17 107.9
C18 C17 H17 107.9
C19 C17 H17 107.9
C17 C18 H18A 109.5
C17 C18 H18B 109.5
H18A C18 H18B 109.5
C17 C18 H18C 109.5
H18A C18 H18C 109.5
H18B C18 H18C 109.5
C17 C19 H19A 109.5
C17 C19 H19B 109.5
H19A C19 H19B 109.5
C17 C19 H19C 109.5
H19A C19 H19C 109.5
H19B C19 H19C 109.5
N4 C20 C21 110.24(18)
N4 C20 C22 110.40(17)
C21 C20 C22 112.69(19)
N4 C20 H20 107.8
C21 C20 H20 107.8
C22 C20 H20 107.8
C20 C21 H21A 109.5
C20 C21 H21B 109.5
H21A C21 H21B 109.5
C20 C21 H21C 109.5
H21A C21 H21C 109.5
H21B C21 H21C 109.5
C20 C22 H22A 109.5
C20 C22 H22B 109.5
H22A C22 H22B 109.5
C20 C22 H22C 109.5
H22A C22 H22C 109.5
H22B C22 H22C 109.5
C24 C23 N3 107.12(17)
C24 C23 H23 126.4
N3 C23 H23 126.4
C23 C24 N4 106.20(17)
C23 C24 H24 126.9
N4 C24 H24 126.9
H1A O1 H1B 109(3)

loop_
_geom_bond_atom_site_label_1
_geom_bond_atom_site_label_2
_geom_bond_distance
Ni1 F1 1.8908(12)
Ni1 C1 1.9072(19)
Ni1 C7 1.924(2)
Ni1 C16 1.9329(19)
F2 C2 1.371(2)
F3 C3 1.356(2)
F4 C4 1.353(2)
F5 C5 1.349(2)
F6 C6 1.364(2)
N1 C7 1.354(3)
N1 C14 1.400(3)
N1 C8 1.482(3)
N2 C7 1.364(3)
N2 C15 1.395(3)
N2 C11 1.479(3)
N3 C16 1.359(2)
N3 C23 1.394(3)
N3 C17 1.483(2)
N4 C16 1.363(2)
N4 C24 1.395(2)
N4 C20 1.482(2)
C1 C2 1.390(3)
C1 C6 1.398(3)
C2 C3 1.392(3)
C3 C4 1.388(3)
C4 C5 1.392(3)
C5 C6 1.389(3)
C8 C10 1.524(3)
C8 C9 1.534(3)
C8 H8 1.0000
C9 H9A 0.9800
C9 H9B 0.9800
C9 H9C 0.9800
C10 H10A 0.9800
C10 H10B 0.9800
C10 H10C 0.9800
C11 C13 1.510(3)
C11 C12 1.516(3)
C11 H11 1.0000
C12 H12A 0.9800
C12 H12B 0.9800
C12 H12C 0.9800
C13 H13A 0.9800
C13 H13B 0.9800
C13 H13C 0.9800
C14 C15 1.343(3)
C14 H14 0.9500
C15 H15 0.9500
C17 C18 1.534(3)
C17 C19 1.534(4)
C17 H17 1.0000
C18 H18A 0.9800
C18 H18B 0.9800
C18 H18C 0.9800
C19 H19A 0.9800
C19 H19B 0.9800
C19 H19C 0.9800
C20 C21 1.523(3)
C20 C22 1.531(3)
C20 H20 1.0000
C21 H21A 0.9800
C21 H21B 0.9800
C21 H21C 0.9800
C22 H22A 0.9800
C22 H22B 0.9800
C22 H22C 0.9800
C23 C24 1.352(3)
C23 H23 0.9500
C24 H24 0.9500
O1 H1A 0.83(4)
O1 H1B 0.90(4)
